data_7009217
loop_
_publ_author_name
'Gr\"oer, Thomas'
'Scheer, Manfred'

_publ_section_title
;
 Structure and reactivity of transition metal substituted
 dichloroantimony and dichlorobismuth complexes&#x200A;&#x2020;
;
_journal_issue 5
_journal_name_full 'Journal of the Chemical Society, Dalton Transactions'
_journal_page_first 647
_journal_paper_doi 10.1039/a909394j
_journal_year 2000
_chemical_formula_sum 'C45 H63 Fe3 O6 Sb'
_chemical_formula_weight 989.25
_chemical_name_systematic
; 
 ? 
;
_space_group_IT_number 14
_symmetry_cell_setting monoclinic
_symmetry_space_group_name_Hall '-P 2ybc'
_symmetry_space_group_name_H-M 'P 1 21/c 1'
_atom_sites_solution_hydrogens geom
_atom_sites_solution_primary direct
_atom_sites_solution_secondary difmap
_audit_creation_method SHELXL-97
_cell_angle_alpha 90.00
_cell_angle_beta 103.12(3)
_cell_angle_gamma 90.00
_cell_formula_units_Z 4
_cell_length_a 15.015(3)
_cell_length_b 10.748(2)
_cell_length_c 29.927(6)
_cell_measurement_reflns_used 1276
_cell_measurement_temperature 190(1)
_cell_measurement_theta_max 26.04
_cell_measurement_theta_min 2.36
_cell_volume 4703.6(17)
_computing_cell_refinement 'STOE IPDS software'
_computing_data_collection 'STOE IPDS software'
_computing_data_reduction 'STOE REDU4'
_computing_molecular_graphics SIEMENS-XP
_computing_publication_material SHELXL-97
_computing_structure_refinement 'SHELXL-97 (Sheldrick, 1997)'
_computing_structure_solution 'SHELXS-97 (Sheldrick, 1990)'
_diffrn_ambient_temperature 190(1)
_diffrn_measured_fraction_theta_full 0.983
_diffrn_measured_fraction_theta_max 0.983
_diffrn_measurement_device_type 'STOE IPDS'
_diffrn_radiation_monochromator graphite
_diffrn_radiation_source 'fine-focus sealed tube'
_diffrn_radiation_type MoK\a
_diffrn_radiation_wavelength 0.71073
_diffrn_reflns_av_R_equivalents 0.0685
_diffrn_reflns_av_sigmaI/netI 0.0522
_diffrn_reflns_limit_h_max 18
_diffrn_reflns_limit_h_min -18
_diffrn_reflns_limit_k_max 13
_diffrn_reflns_limit_k_min -12
_diffrn_reflns_limit_l_max 34
_diffrn_reflns_limit_l_min -36
_diffrn_reflns_number 28787
_diffrn_reflns_theta_full 26.04
_diffrn_reflns_theta_max 26.04
_diffrn_reflns_theta_min 2.36
_exptl_absorpt_coefficient_mu 1.517
_exptl_absorpt_correction_T_max 0.8721
_exptl_absorpt_correction_T_min 0.4289
_exptl_absorpt_correction_type numerical
_exptl_crystal_colour green-black
_exptl_crystal_density_diffrn 1.397
_exptl_crystal_density_method 'not measured'
_exptl_crystal_description plate
_exptl_crystal_F_000 2040
_exptl_crystal_size_max 0.2
_exptl_crystal_size_mid 0.2
_exptl_crystal_size_min 0.04
_refine_diff_density_max 0.765
_refine_diff_density_min -1.003
_refine_diff_density_rms 0.116
_refine_ls_extinction_method none
_refine_ls_goodness_of_fit_ref 1.048
_refine_ls_hydrogen_treatment mixed
_refine_ls_matrix_type full
_refine_ls_number_parameters 544
_refine_ls_number_reflns 9125
_refine_ls_number_restraints 0
_refine_ls_restrained_S_all 1.048
_refine_ls_R_factor_all 0.0765
_refine_ls_R_factor_gt 0.0475
_refine_ls_shift/su_max 0.009
_refine_ls_shift/su_mean 0.000
_refine_ls_structure_factor_coef Fsqd
_refine_ls_weighting_details 'calc w=1/[\s^2^(Fo^2^)+(0.0599P)^2^+9.1994P] where P=(Fo^2^+2Fc^2^)/3'
_refine_ls_weighting_scheme calc
_refine_ls_wR_factor_gt 0.1086
_refine_ls_wR_factor_ref 0.1298
_reflns_number_gt 6609
_reflns_number_total 9125
_reflns_threshold_expression >2sigma(I)
_cod_data_source_file a909394j.txt
_cod_data_source_block tom
_cod_depositor_comments
;
The following automatic conversions were performed:
'_atom_site_symetry_multiplicity' tag replaced with
'_atom_site_symmetry_multiplicity'.

Automatic conversion script
Id: cif_correct_tags 1440 2010-10-19 06:21:57Z saulius 
;
_cod_original_cell_volume 4703.5(16)
_cod_original_sg_symbol_H-M P2(1)/c
_cod_database_code 7009217

loop_
_symmetry_equiv_pos_as_xyz
'x, y, z'
'-x, y+1/2, -z+1/2'
'-x, -y, -z'
'x, -y-1/2, z-1/2'

loop_
_atom_site_label
_atom_site_type_symbol
_atom_site_fract_x
_atom_site_fract_y
_atom_site_fract_z
_atom_site_U_iso_or_equiv
_atom_site_adp_type
_atom_site_occupancy
_atom_site_symmetry_multiplicity
_atom_site_calc_flag
_atom_site_refinement_flags
_atom_site_disorder_assembly
_atom_site_disorder_group
Sb Sb 0.19309(2) 0.66294(3) 0.388503(10) 0.02799(10) Uani 1 1 d . . .
Fe1 Fe 0.20662(5) 0.84644(7) 0.45057(2) 0.03284(17) Uani 1 1 d . . .
Fe2 Fe 0.02238(4) 0.64769(6) 0.33863(2) 0.02863(16) Uani 1 1 d . . .
Fe3 Fe 0.31414(5) 0.69009(7) 0.33559(2) 0.03148(17) Uani 1 1 d . . .
C1 C 0.2207(4) 0.9482(5) 0.40670(19) 0.0422(12) Uani 1 1 d . . .
O1 O 0.2299(3) 1.0188(4) 0.37949(14) 0.0599(12) Uani 1 1 d . . .
C2 C 0.0891(4) 0.8751(5) 0.43834(18) 0.0401(12) Uani 1 1 d . . .
O2 O 0.0136(3) 0.9045(4) 0.43389(14) 0.0543(11) Uani 1 1 d . . .
C3 C 0.0266(4) 0.8088(5) 0.33240(17) 0.0392(12) Uani 1 1 d . . .
O3 O 0.0278(3) 0.9164(4) 0.32740(14) 0.0536(10) Uani 1 1 d . . .
C4 C 0.0610(3) 0.6215(5) 0.28862(16) 0.0349(11) Uani 1 1 d . . .
O4 O 0.0798(3) 0.6031(4) 0.25345(12) 0.0460(9) Uani 1 1 d . . .
C5 C 0.2382(4) 0.8006(5) 0.30569(17) 0.0388(12) Uani 1 1 d . . .
O5 O 0.1909(3) 0.8741(4) 0.28421(14) 0.0549(11) Uani 1 1 d . . .
C6 C 0.3741(4) 0.7999(6) 0.3734(2) 0.0430(13) Uani 1 1 d . . .
O6 O 0.4198(3) 0.8747(4) 0.39614(16) 0.0619(12) Uani 1 1 d . . .
C7 C 0.2176(4) 0.8681(5) 0.52166(17) 0.0374(12) Uani 1 1 d . . .
H7 H 0.1699 0.9014 0.5342 0.045 Uiso 1 1 calc R . .
C8 C 0.2288(3) 0.7399(5) 0.51282(16) 0.0321(11) Uani 1 1 d . . .
C9 C 0.3073(3) 0.7313(6) 0.49334(16) 0.0389(12) Uani 1 1 d . . .
H9 H 0.3319 0.6570 0.4839 0.047 Uiso 1 1 calc R . .
C10 C 0.3418(4) 0.8527(6) 0.49063(18) 0.0460(14) Uani 1 1 d . . .
H10 H 0.3930 0.8738 0.4785 0.055 Uiso 1 1 calc R . .
C11 C 0.2868(4) 0.9389(6) 0.50928(18) 0.0479(15) Uani 1 1 d . A .
C12 C 0.3043(7) 1.0756(7) 0.5202(2) 0.076(2) Uani 1 1 d . . .
C13A C 0.348(3) 1.090(4) 0.5720(9) 0.077(13) Uani 0.50 1 d P A -1
H13A H 0.4039 1.0409 0.5800 0.116 Uiso 0.50 1 calc PR A -1
H13B H 0.3044 1.0612 0.5898 0.116 Uiso 0.50 1 calc PR A -1
H13C H 0.3620 1.1781 0.5790 0.116 Uiso 0.50 1 calc PR A -1
C14A C 0.2348(19) 1.149(3) 0.5060(13) 0.084(8) Uani 0.50 1 d P A -1
H14A H 0.1795 1.1095 0.5117 0.125 Uiso 0.50 1 calc PR A -1
H14B H 0.2269 1.1636 0.4730 0.125 Uiso 0.50 1 calc PR A -1
H14C H 0.2455 1.2279 0.5225 0.125 Uiso 0.50 1 calc PR A -1
C15A C 0.3959(17) 1.110(2) 0.4976(9) 0.081(8) Uani 0.50 1 d P A -1
H15A H 0.3821 1.0875 0.4650 0.122 Uiso 0.50 1 calc PR A -1
H15B H 0.4494 1.0630 0.5139 0.122 Uiso 0.50 1 calc PR A -1
H15C H 0.4089 1.1993 0.5009 0.122 Uiso 0.50 1 calc PR A -1
C13B C 0.352(3) 1.078(4) 0.5704(12) 0.102(15) Uani 0.50 1 d P A -2
H13D H 0.4111 1.0367 0.5748 0.153 Uiso 0.50 1 calc PR A -2
H13E H 0.3138 1.0353 0.5883 0.153 Uiso 0.50 1 calc PR A -2
H13F H 0.3608 1.1649 0.5808 0.153 Uiso 0.50 1 calc PR A -2
C14B C 0.198(2) 1.150(3) 0.5157(15) 0.087(9) Uani 0.50 1 d P A -2
H14D H 0.1669 1.1140 0.5382 0.130 Uiso 0.50 1 calc PR A -2
H14E H 0.1601 1.1377 0.4847 0.130 Uiso 0.50 1 calc PR A -2
H14F H 0.2077 1.2390 0.5217 0.130 Uiso 0.50 1 calc PR A -2
C15B C 0.3452(19) 1.147(2) 0.4887(10) 0.098(9) Uani 0.50 1 d P A -2
H15D H 0.4011 1.1057 0.4849 0.146 Uiso 0.50 1 calc PR A -2
H15E H 0.3601 1.2309 0.5012 0.146 Uiso 0.50 1 calc PR A -2
H15F H 0.3018 1.1532 0.4589 0.146 Uiso 0.50 1 calc PR A -2
C16 C 0.1780(4) 0.6357(5) 0.52979(17) 0.0367(12) Uani 1 1 d . . .
C17 C 0.1980(5) 0.5086(5) 0.5108(2) 0.0515(15) Uani 1 1 d . . .
H17A H 0.1835 0.5116 0.4772 0.077 Uiso 1 1 calc R . .
H17B H 0.1605 0.4447 0.5210 0.077 Uiso 1 1 calc R . .
H17C H 0.2629 0.4883 0.5221 0.077 Uiso 1 1 calc R . .
C18 C 0.0745(4) 0.6602(6) 0.51787(18) 0.0452(13) Uani 1 1 d . . .
H18A H 0.0618 0.7386 0.5319 0.068 Uiso 1 1 calc R . .
H18B H 0.0430 0.5919 0.5296 0.068 Uiso 1 1 calc R . .
H18C H 0.0527 0.6656 0.4845 0.068 Uiso 1 1 calc R . .
C19 C 0.2113(4) 0.6330(6) 0.58278(18) 0.0501(15) Uani 1 1 d . . .
H19A H 0.2767 0.6127 0.5910 0.075 Uiso 1 1 calc R . .
H19B H 0.1770 0.5698 0.5955 0.075 Uiso 1 1 calc R . .
H19C H 0.2014 0.7147 0.5953 0.075 Uiso 1 1 calc R . .
C20 C -0.0853(3) 0.5175(5) 0.32049(17) 0.0351(11) Uani 1 1 d . . .
H20 H -0.1073 0.4862 0.2903 0.042 Uiso 1 1 calc R . .
C21 C -0.1194(3) 0.6248(5) 0.33822(17) 0.0340(11) Uani 1 1 d . . .
C22 C -0.0651(3) 0.6383(5) 0.38426(16) 0.0334(11) Uani 1 1 d . . .
H22 H -0.0706 0.7035 0.4049 0.040 Uiso 1 1 calc R . .
C23 C -0.0026(3) 0.5390(5) 0.39361(16) 0.0300(10) Uani 1 1 d . . .
H23 H 0.0400 0.5255 0.4219 0.036 Uiso 1 1 calc R . .
C24 C -0.0132(3) 0.4624(5) 0.35431(16) 0.0309(10) Uani 1 1 d . . .
C25 C 0.0304(3) 0.3371(5) 0.35113(17) 0.0351(11) Uani 1 1 d . . .
C26 C 0.0630(4) 0.3219(6) 0.3065(2) 0.0486(14) Uani 1 1 d . . .
H26A H 0.0123 0.3401 0.2803 0.073 Uiso 1 1 calc R . .
H26B H 0.0839 0.2363 0.3041 0.073 Uiso 1 1 calc R . .
H26C H 0.1135 0.3796 0.3065 0.073 Uiso 1 1 calc R . .
C27 C -0.0422(4) 0.2352(5) 0.3521(2) 0.0493(14) Uani 1 1 d . . .
H27A H -0.0637 0.2423 0.3806 0.074 Uiso 1 1 calc R . .
H27B H -0.0150 0.1529 0.3506 0.074 Uiso 1 1 calc R . .
H27C H -0.0940 0.2460 0.3258 0.074 Uiso 1 1 calc R . .
C28 C 0.1111(4) 0.3148(6) 0.3922(2) 0.0502(15) Uani 1 1 d . . .
H28A H 0.1569 0.3803 0.3933 0.075 Uiso 1 1 calc R . .
H28B H 0.1387 0.2336 0.3890 0.075 Uiso 1 1 calc R . .
H28C H 0.0891 0.3161 0.4207 0.075 Uiso 1 1 calc R . .
C29 C -0.2040(4) 0.6990(6) 0.3162(2) 0.0439(13) Uani 1 1 d . . .
C30 C -0.2186(6) 0.6991(9) 0.2644(2) 0.091(3) Uani 1 1 d . . .
H30A H -0.1653 0.7364 0.2558 0.137 Uiso 1 1 calc R . .
H30B H -0.2734 0.7475 0.2510 0.137 Uiso 1 1 calc R . .
H30C H -0.2263 0.6134 0.2531 0.137 Uiso 1 1 calc R . .
C31 C -0.2847(4) 0.6367(8) 0.3299(3) 0.089(3) Uani 1 1 d . . .
H31A H -0.2765 0.6407 0.3633 0.133 Uiso 1 1 calc R . .
H31B H -0.2882 0.5495 0.3201 0.133 Uiso 1 1 calc R . .
H31C H -0.3413 0.6797 0.3152 0.133 Uiso 1 1 calc R . .
C32 C -0.1982(5) 0.8324(8) 0.3333(3) 0.089(3) Uani 1 1 d . . .
H32A H -0.1800 0.8329 0.3669 0.134 Uiso 1 1 calc R . .
H32B H -0.2581 0.8724 0.3233 0.134 Uiso 1 1 calc R . .
H32C H -0.1528 0.8778 0.3208 0.134 Uiso 1 1 calc R . .
C33 C 0.4350(3) 0.6109(5) 0.32379(16) 0.0358(11) Uani 1 1 d . . .
H33 H 0.4931 0.6503 0.3324 0.043 Uiso 1 1 calc R . .
C34 C 0.3983(3) 0.5272(5) 0.35248(16) 0.0358(11) Uani 1 1 d . . .
C35 C 0.3104(3) 0.4939(5) 0.32686(16) 0.0347(11) Uani 1 1 d . . .
H35 H 0.2689 0.4400 0.3371 0.042 Uiso 1 1 calc R . .
C36 C 0.2941(3) 0.5533(5) 0.28375(17) 0.0384(12) Uani 1 1 d . . .
H36 H 0.2398 0.5462 0.2603 0.046 Uiso 1 1 calc R . .
C37 C 0.3726(4) 0.6262(5) 0.28096(17) 0.0372(12) Uani 1 1 d . . .
C38 C 0.3899(4) 0.6942(6) 0.23929(18) 0.0451(14) Uani 1 1 d . . .
C39 C 0.4387(5) 0.8166(7) 0.2529(2) 0.0659(19) Uani 1 1 d . . .
H39A H 0.4011 0.8697 0.2679 0.099 Uiso 1 1 calc R . .
H39B H 0.4492 0.8585 0.2255 0.099 Uiso 1 1 calc R . .
H39C H 0.4976 0.8007 0.2742 0.099 Uiso 1 1 calc R . .
C40 C 0.3008(5) 0.7204(8) 0.2041(2) 0.069(2) Uani 1 1 d . . .
H40A H 0.2696 0.6417 0.1941 0.103 Uiso 1 1 calc R . .
H40B H 0.3145 0.7633 0.1775 0.103 Uiso 1 1 calc R . .
H40C H 0.2612 0.7730 0.2180 0.103 Uiso 1 1 calc R . .
C41 C 0.4492(5) 0.6080(7) 0.2170(2) 0.069(2) Uani 1 1 d . . .
H41A H 0.5080 0.5935 0.2385 0.104 Uiso 1 1 calc R . .
H41B H 0.4598 0.6472 0.1890 0.104 Uiso 1 1 calc R . .
H41C H 0.4176 0.5285 0.2091 0.104 Uiso 1 1 calc R . .
C42 C 0.4515(4) 0.4702(5) 0.39713(17) 0.0406(12) Uani 1 1 d . . .
C43 C 0.5096(5) 0.5665(7) 0.4276(2) 0.072(2) Uani 1 1 d . . .
H43A H 0.5482 0.6099 0.4102 0.108 Uiso 1 1 calc R . .
H43B H 0.5484 0.5252 0.4542 0.108 Uiso 1 1 calc R . .
H43C H 0.4697 0.6267 0.4381 0.108 Uiso 1 1 calc R . .
C44 C 0.5133(5) 0.3695(8) 0.3837(2) 0.070(2) Uani 1 1 d . . .
H44A H 0.4753 0.3037 0.3664 0.105 Uiso 1 1 calc R . .
H44B H 0.5525 0.3341 0.4114 0.105 Uiso 1 1 calc R . .
H44C H 0.5515 0.4066 0.3646 0.105 Uiso 1 1 calc R . .
C45 C 0.3882(5) 0.4087(7) 0.4238(2) 0.064(2) Uani 1 1 d . . .
H45A H 0.3430 0.4694 0.4291 0.097 Uiso 1 1 calc R . .
H45B H 0.4242 0.3787 0.4534 0.097 Uiso 1 1 calc R . .
H45C H 0.3567 0.3384 0.4061 0.097 Uiso 1 1 calc R . .

loop_
_atom_site_aniso_label
_atom_site_aniso_U_11
_atom_site_aniso_U_22
_atom_site_aniso_U_33
_atom_site_aniso_U_23
_atom_site_aniso_U_13
_atom_site_aniso_U_12
Sb 0.02961(17) 0.02881(18) 0.02475(16) 0.00142(12) 0.00452(12) -0.00007(13)
Fe1 0.0397(4) 0.0306(4) 0.0274(3) -0.0001(3) 0.0060(3) -0.0020(3)
Fe2 0.0291(3) 0.0326(4) 0.0242(3) 0.0004(3) 0.0060(3) 0.0023(3)
Fe3 0.0300(3) 0.0353(4) 0.0287(3) 0.0017(3) 0.0058(3) -0.0014(3)
C1 0.052(3) 0.030(3) 0.046(3) 0.001(2) 0.015(3) -0.002(2)
O1 0.094(3) 0.038(2) 0.052(2) 0.008(2) 0.025(2) 0.007(2)
C2 0.051(3) 0.036(3) 0.033(3) -0.002(2) 0.010(2) 0.007(2)
O2 0.050(2) 0.055(3) 0.056(3) -0.010(2) 0.007(2) 0.012(2)
C3 0.038(3) 0.046(4) 0.033(3) 0.001(2) 0.007(2) 0.005(2)
O3 0.066(3) 0.037(3) 0.057(3) 0.0078(19) 0.014(2) 0.006(2)
C4 0.032(3) 0.045(3) 0.024(2) -0.001(2) -0.0019(19) 0.003(2)
O4 0.044(2) 0.068(3) 0.0263(18) 0.0017(17) 0.0089(16) 0.0044(19)
C5 0.047(3) 0.035(3) 0.034(3) 0.005(2) 0.010(2) 0.001(2)
O5 0.064(3) 0.054(3) 0.047(2) 0.014(2) 0.013(2) 0.017(2)
C6 0.036(3) 0.045(3) 0.048(3) -0.004(3) 0.011(2) -0.008(2)
O6 0.052(2) 0.065(3) 0.069(3) -0.020(2) 0.013(2) -0.023(2)
C7 0.046(3) 0.034(3) 0.032(3) -0.003(2) 0.010(2) -0.005(2)
C8 0.034(3) 0.029(3) 0.031(2) -0.0012(19) 0.002(2) 0.000(2)
C9 0.035(3) 0.054(4) 0.023(2) 0.001(2) -0.003(2) 0.004(2)
C10 0.044(3) 0.059(4) 0.034(3) -0.002(3) 0.006(2) -0.017(3)
C11 0.063(4) 0.047(4) 0.030(3) 0.002(2) 0.003(3) -0.021(3)
C12 0.119(7) 0.046(4) 0.056(4) -0.012(3) 0.008(4) -0.036(5)
C13A 0.13(3) 0.08(2) 0.034(12) -0.034(12) 0.035(15) -0.055(18)
C14A 0.10(2) 0.028(9) 0.11(2) -0.018(11) 0.010(16) 0.007(14)
C15A 0.13(2) 0.048(14) 0.064(12) 0.010(9) 0.009(14) -0.054(13)
C13B 0.11(3) 0.047(16) 0.12(3) -0.023(16) -0.037(18) -0.016(16)
C14B 0.10(2) 0.045(11) 0.12(2) -0.011(12) 0.024(15) 0.020(14)
C15B 0.15(3) 0.055(16) 0.090(17) 0.003(12) 0.021(18) -0.063(16)
C16 0.042(3) 0.037(3) 0.030(3) 0.002(2) 0.007(2) -0.003(2)
C17 0.072(4) 0.035(3) 0.043(3) 0.005(2) 0.005(3) -0.005(3)
C18 0.038(3) 0.058(4) 0.036(3) 0.006(3) 0.002(2) -0.009(3)
C19 0.044(3) 0.071(4) 0.031(3) 0.009(3) -0.001(2) -0.006(3)
C20 0.033(2) 0.041(3) 0.032(2) -0.005(2) 0.008(2) -0.004(2)
C21 0.029(2) 0.040(3) 0.034(3) 0.003(2) 0.011(2) 0.001(2)
C22 0.039(3) 0.035(3) 0.029(2) -0.003(2) 0.012(2) 0.002(2)
C23 0.030(2) 0.033(3) 0.027(2) -0.0008(19) 0.0087(19) -0.002(2)
C24 0.030(2) 0.034(3) 0.028(2) -0.001(2) 0.0067(19) 0.003(2)
C25 0.037(3) 0.031(3) 0.037(3) -0.008(2) 0.008(2) 0.001(2)
C26 0.047(3) 0.049(4) 0.054(3) -0.010(3) 0.019(3) 0.005(3)
C27 0.057(4) 0.037(3) 0.060(4) -0.011(3) 0.025(3) -0.009(3)
C28 0.051(3) 0.041(4) 0.053(3) -0.003(3) 0.000(3) 0.012(3)
C29 0.033(3) 0.050(4) 0.051(3) 0.012(3) 0.013(2) 0.010(2)
C30 0.084(5) 0.139(8) 0.050(4) 0.034(5) 0.012(4) 0.060(5)
C31 0.029(3) 0.111(7) 0.126(7) 0.062(6) 0.017(4) 0.019(4)
C32 0.056(4) 0.076(6) 0.125(8) -0.007(5) 0.001(5) 0.036(4)
C33 0.033(3) 0.043(3) 0.030(2) 0.000(2) 0.005(2) -0.002(2)
C34 0.041(3) 0.038(3) 0.029(2) 0.007(2) 0.009(2) 0.001(2)
C35 0.034(3) 0.037(3) 0.036(3) 0.000(2) 0.014(2) 0.001(2)
C36 0.033(3) 0.046(3) 0.036(3) -0.005(2) 0.006(2) 0.004(2)
C37 0.040(3) 0.039(3) 0.033(3) 0.003(2) 0.010(2) 0.002(2)
C38 0.050(3) 0.054(4) 0.034(3) 0.010(2) 0.016(2) 0.011(3)
C39 0.083(5) 0.063(5) 0.055(4) 0.017(3) 0.023(4) -0.009(4)
C40 0.067(4) 0.103(6) 0.035(3) 0.025(4) 0.009(3) 0.014(4)
C41 0.088(5) 0.077(5) 0.053(4) 0.015(4) 0.040(4) 0.019(4)
C42 0.043(3) 0.046(3) 0.032(3) 0.009(2) 0.008(2) 0.011(2)
C43 0.086(5) 0.075(5) 0.041(3) 0.010(3) -0.016(3) -0.006(4)
C44 0.064(4) 0.092(6) 0.050(4) 0.012(4) 0.006(3) 0.039(4)
C45 0.061(4) 0.078(5) 0.058(4) 0.040(4) 0.022(3) 0.021(4)

loop_
_atom_type_symbol
_atom_type_description
_atom_type_scat_dispersion_real
_atom_type_scat_dispersion_imag
_atom_type_scat_source
C C 0.0033 0.0016 'International Tables Vol C Tables 4.2.6.8 and 6.1.1.4'
H H 0.0000 0.0000 'International Tables Vol C Tables 4.2.6.8 and 6.1.1.4'
O O 0.0106 0.0060 'International Tables Vol C Tables 4.2.6.8 and 6.1.1.4'
Fe Fe 0.3463 0.8444 'International Tables Vol C Tables 4.2.6.8 and 6.1.1.4'
Sb Sb -0.5866 1.5461 'International Tables Vol C Tables 4.2.6.8 and 6.1.1.4'

loop_
_geom_angle_atom_site_label_1
_geom_angle_atom_site_label_2
_geom_angle_atom_site_label_3
_geom_angle
_geom_angle_site_symmetry_1
_geom_angle_site_symmetry_3
_geom_angle_publ_flag
Fe2 Sb Fe3 111.76(3) . . ?
Fe2 Sb Fe1 110.18(3) . . ?
Fe3 Sb Fe1 111.92(3) . . ?
C2 Fe1 C1 91.2(3) . . ?
C2 Fe1 C7 92.0(2) . . ?
C1 Fe1 C7 133.6(2) . . ?
C2 Fe1 C10 155.4(2) . . ?
C1 Fe1 C10 98.1(2) . . ?
C7 Fe1 C10 65.1(2) . . ?
C2 Fe1 C11 116.4(3) . . ?
C1 Fe1 C11 100.6(2) . . ?
C7 Fe1 C11 38.6(2) . . ?
C10 Fe1 C11 39.5(2) . . ?
C2 Fe1 C9 140.4(2) . . ?
C1 Fe1 C9 128.2(2) . . ?
C7 Fe1 C9 65.0(2) . . ?
C10 Fe1 C9 38.8(2) . . ?
C11 Fe1 C9 65.6(2) . . ?
C2 Fe1 C8 103.1(2) . . ?
C1 Fe1 C8 163.4(2) . . ?
C7 Fe1 C8 38.97(19) . . ?
C10 Fe1 C8 65.4(2) . . ?
C11 Fe1 C8 65.6(2) . . ?
C9 Fe1 C8 39.02(19) . . ?
C2 Fe1 Sb 94.03(18) . . ?
C1 Fe1 Sb 86.75(18) . . ?
C7 Fe1 Sb 139.05(15) . . ?
C10 Fe1 Sb 109.17(17) . . ?
C11 Fe1 Sb 148.28(19) . . ?
C9 Fe1 Sb 85.49(15) . . ?
C8 Fe1 Sb 100.43(13) . . ?
C3 Fe2 C4 92.4(2) . . ?
C3 Fe2 C22 99.2(2) . . ?
C4 Fe2 C22 158.1(2) . . ?
C3 Fe2 C20 132.4(2) . . ?
C4 Fe2 C20 93.3(2) . . ?
C22 Fe2 C20 65.20(19) . . ?
C3 Fe2 C23 130.3(2) . . ?
C4 Fe2 C23 136.8(2) . . ?
C22 Fe2 C23 38.92(18) . . ?
C20 Fe2 C23 64.83(19) . . ?
C3 Fe2 C21 100.0(2) . . ?
C4 Fe2 C21 120.0(2) . . ?
C22 Fe2 C21 39.69(18) . . ?
C20 Fe2 C21 38.79(19) . . ?
C23 Fe2 C21 65.78(18) . . ?
C3 Fe2 C24 164.5(2) . . ?
C4 Fe2 C24 100.7(2) . . ?
C22 Fe2 C24 65.75(19) . . ?
C20 Fe2 C24 39.33(18) . . ?
C23 Fe2 C24 38.79(17) . . ?
C21 Fe2 C24 66.25(19) . . ?
C3 Fe2 Sb 86.85(17) . . ?
C4 Fe2 Sb 91.46(16) . . ?
C22 Fe2 Sb 107.64(14) . . ?
C20 Fe2 Sb 140.15(14) . . ?
C23 Fe2 Sb 85.21(13) . . ?
C21 Fe2 Sb 147.15(13) . . ?
C24 Fe2 Sb 100.98(12) . . ?
C6 Fe3 C5 93.1(3) . . ?
C6 Fe3 C33 92.5(2) . . ?
C5 Fe3 C33 132.6(2) . . ?
C6 Fe3 C36 156.7(2) . . ?
C5 Fe3 C36 97.5(2) . . ?
C33 Fe3 C36 65.1(2) . . ?
C6 Fe3 C35 138.6(2) . . ?
C5 Fe3 C35 128.0(2) . . ?
C33 Fe3 C35 65.0(2) . . ?
C36 Fe3 C35 38.92(19) . . ?
C6 Fe3 C37 118.2(2) . . ?
C5 Fe3 C37 99.2(2) . . ?
C33 Fe3 C37 38.95(18) . . ?
C36 Fe3 C37 39.5(2) . . ?
C35 Fe3 C37 65.86(19) . . ?
C6 Fe3 C34 102.1(2) . . ?
C5 Fe3 C34 162.7(2) . . ?
C33 Fe3 C34 39.45(19) . . ?
C36 Fe3 C34 65.4(2) . . ?
C35 Fe3 C34 38.62(19) . . ?
C37 Fe3 C34 66.23(19) . . ?
C6 Fe3 Sb 90.62(18) . . ?
C5 Fe3 Sb 85.72(18) . . ?
C33 Fe3 Sb 141.26(14) . . ?
C36 Fe3 Sb 110.82(15) . . ?
C35 Fe3 Sb 87.82(13) . . ?
C37 Fe3 Sb 150.15(15) . . ?
C34 Fe3 Sb 102.30(13) . . ?
O1 C1 Fe1 176.9(5) . . ?
O2 C2 Fe1 172.3(5) . . ?
O3 C3 Fe2 178.5(5) . . ?
O4 C4 Fe2 174.7(4) . . ?
O5 C5 Fe3 176.3(5) . . ?
O6 C6 Fe3 173.9(5) . . ?
C11 C7 C8 110.5(5) . . ?
C11 C7 Fe1 71.7(3) . . ?
C8 C7 Fe1 72.0(3) . . ?
C7 C8 C9 106.4(5) . . ?
C7 C8 C16 124.6(5) . . ?
C9 C8 C16 128.0(5) . . ?
C7 C8 Fe1 69.1(3) . . ?
C9 C8 Fe1 70.2(3) . . ?
C16 C8 Fe1 134.3(3) . . ?
C10 C9 C8 108.1(5) . . ?
C10 C9 Fe1 69.5(3) . . ?
C8 C9 Fe1 70.8(3) . . ?
C9 C10 C11 108.8(5) . . ?
C9 C10 Fe1 71.7(3) . . ?
C11 C10 Fe1 71.2(3) . . ?
C7 C11 C10 106.2(5) . . ?
C7 C11 C12 124.8(6) . . ?
C10 C11 C12 128.5(6) . . ?
C7 C11 Fe1 69.7(3) . . ?
C10 C11 Fe1 69.3(3) . . ?
C12 C11 Fe1 131.8(5) . . ?
C14A C12 C15B 84(2) . . ?
C14A C12 C13B 118(2) . . ?
C15B C12 C13B 117(2) . . ?
C14A C12 C11 115.4(15) . . ?
C15B C12 C11 116.8(14) . . ?
C13B C12 C11 104.7(18) . . ?
C14A C12 C13A 113(2) . . ?
C15B C12 C13A 116.8(18) . . ?
C13B C12 C13A 6(3) . . ?
C11 C12 C13A 109.2(17) . . ?
C14A C12 C15A 113.6(18) . . ?
C15B C12 C15A 29.8(12) . . ?
C13B C12 C15A 99(2) . . ?
C11 C12 C15A 103.9(11) . . ?
C13A C12 C15A 100.5(17) . . ?
C14A C12 C14B 19(3) . . ?
C15B C12 C14B 102.7(17) . . ?
C13B C12 C14B 106(2) . . ?
C11 C12 C14B 108.2(14) . . ?
C13A C12 C14B 101(2) . . ?
C15A C12 C14B 132.0(15) . . ?
C8 C16 C17 112.4(4) . . ?
C8 C16 C18 110.9(4) . . ?
C17 C16 C18 109.8(5) . . ?
C8 C16 C19 106.7(4) . . ?
C17 C16 C19 108.4(5) . . ?
C18 C16 C19 108.4(4) . . ?
C21 C20 C24 110.6(4) . . ?
C21 C20 Fe2 71.6(3) . . ?
C24 C20 Fe2 71.3(3) . . ?
C20 C21 C22 105.5(4) . . ?
C20 C21 C29 127.2(5) . . ?
C22 C21 C29 126.7(5) . . ?
C20 C21 Fe2 69.6(3) . . ?
C22 C21 Fe2 68.7(3) . . ?
C29 C21 Fe2 132.5(4) . . ?
C23 C22 C21 108.7(4) . . ?
C23 C22 Fe2 71.3(3) . . ?
C21 C22 Fe2 71.6(3) . . ?
C22 C23 C24 109.4(4) . . ?
C22 C23 Fe2 69.8(3) . . ?
C24 C23 Fe2 71.4(3) . . ?
C23 C24 C20 105.7(4) . . ?
C23 C24 C25 127.1(4) . . ?
C20 C24 C25 126.4(4) . . ?
C23 C24 Fe2 69.8(3) . . ?
C20 C24 Fe2 69.3(3) . . ?
C25 C24 Fe2 133.1(3) . . ?
C24 C25 C26 112.2(4) . . ?
C24 C25 C28 111.3(4) . . ?
C26 C25 C28 109.4(4) . . ?
C24 C25 C27 108.2(4) . . ?
C26 C25 C27 107.9(4) . . ?
C28 C25 C27 107.7(5) . . ?
C30 C29 C32 109.2(6) . . ?
C30 C29 C21 110.8(5) . . ?
C32 C29 C21 111.8(5) . . ?
C30 C29 C31 109.7(7) . . ?
C32 C29 C31 108.3(6) . . ?
C21 C29 C31 106.9(5) . . ?
C37 C33 C34 110.4(4) . . ?
C37 C33 Fe3 71.7(3) . . ?
C34 C33 Fe3 71.9(3) . . ?
C35 C34 C33 105.8(4) . . ?
C35 C34 C42 127.9(5) . . ?
C33 C34 C42 125.4(5) . . ?
C35 C34 Fe3 69.7(3) . . ?
C33 C34 Fe3 68.6(3) . . ?
C42 C34 Fe3 134.3(4) . . ?
C36 C35 C34 109.1(5) . . ?
C36 C35 Fe3 70.0(3) . . ?
C34 C35 Fe3 71.7(3) . . ?
C35 C36 C37 109.1(4) . . ?
C35 C36 Fe3 71.1(3) . . ?
C37 C36 Fe3 71.3(3) . . ?
C33 C37 C36 105.5(4) . . ?
C33 C37 C38 126.8(5) . . ?
C36 C37 C38 127.4(5) . . ?
C33 C37 Fe3 69.3(3) . . ?
C36 C37 Fe3 69.2(3) . . ?
C38 C37 Fe3 130.6(4) . . ?
C39 C38 C37 111.1(5) . . ?
C39 C38 C40 108.6(6) . . ?
C37 C38 C40 111.6(5) . . ?
C39 C38 C41 110.3(6) . . ?
C37 C38 C41 106.9(5) . . ?
C40 C38 C41 108.3(5) . . ?
C43 C42 C34 111.6(5) . . ?
C43 C42 C45 108.8(5) . . ?
C34 C42 C45 111.6(5) . . ?
C43 C42 C44 109.8(6) . . ?
C34 C42 C44 106.4(4) . . ?
C45 C42 C44 108.5(6) . . ?

loop_
_geom_bond_atom_site_label_1
_geom_bond_atom_site_label_2
_geom_bond_distance
_geom_bond_site_symmetry_2
_geom_bond_publ_flag
Sb Fe2 2.6622(11) . ?
Sb Fe3 2.6838(10) . ?
Sb Fe1 2.6851(9) . ?
Fe1 C2 1.746(6) . ?
Fe1 C1 1.758(6) . ?
Fe1 C7 2.109(5) . ?
Fe1 C10 2.111(6) . ?
Fe1 C11 2.136(5) . ?
Fe1 C9 2.139(5) . ?
Fe1 C8 2.147(5) . ?
Fe2 C3 1.744(6) . ?
Fe2 C4 1.746(5) . ?
Fe2 C22 2.101(5) . ?
Fe2 C20 2.114(5) . ?
Fe2 C23 2.120(5) . ?
Fe2 C21 2.140(5) . ?
Fe2 C24 2.141(5) . ?
Fe3 C6 1.738(6) . ?
Fe3 C5 1.746(5) . ?
Fe3 C33 2.106(5) . ?
Fe3 C36 2.109(5) . ?
Fe3 C35 2.124(5) . ?
Fe3 C37 2.137(5) . ?
Fe3 C34 2.150(5) . ?
C1 O1 1.144(6) . ?
C2 O2 1.156(7) . ?
C3 O3 1.167(7) . ?
C4 O4 1.167(6) . ?
C5 O5 1.155(6) . ?
C6 O6 1.170(7) . ?
C7 C11 1.403(8) . ?
C7 C8 1.420(7) . ?
C8 C9 1.432(7) . ?
C8 C16 1.507(7) . ?
C9 C10 1.412(8) . ?
C10 C11 1.435(9) . ?
C11 C12 1.515(9) . ?
C12 C14A 1.30(3) . ?
C12 C15B 1.46(3) . ?
C12 C13B 1.51(4) . ?
C12 C13A 1.55(3) . ?
C12 C15A 1.71(3) . ?
C12 C14B 1.76(3) . ?
C16 C17 1.535(8) . ?
C16 C18 1.536(7) . ?
C16 C19 1.551(7) . ?
C20 C21 1.413(7) . ?
C20 C24 1.432(7) . ?
C21 C22 1.440(7) . ?
C21 C29 1.519(7) . ?
C22 C23 1.406(7) . ?
C23 C24 1.415(6) . ?
C24 C25 1.510(7) . ?
C25 C26 1.532(7) . ?
C25 C28 1.536(7) . ?
C25 C27 1.551(7) . ?
C29 C30 1.515(9) . ?
C29 C32 1.518(10) . ?
C29 C31 1.519(9) . ?
C33 C37 1.415(7) . ?
C33 C34 1.437(7) . ?
C34 C35 1.414(7) . ?
C34 C42 1.522(7) . ?
C35 C36 1.410(7) . ?
C36 C37 1.434(7) . ?
C37 C38 1.518(7) . ?
C38 C39 1.516(9) . ?
C38 C40 1.530(8) . ?
C38 C41 1.539(9) . ?
C42 C43 1.518(9) . ?
C42 C45 1.524(8) . ?
C42 C44 1.537(8) . ?
